data_1564606
loop_
_publ_author_name
'Li, Yu-Kong'
'Lai, Yuan Yuan'
'Ying, Ting-Ting'
'Han, Ding-Chong'
'Tan, Yu-Hui'
'Tang, Yun Zhi'
'Du, Peng-Kang'
'Zhang, Hao'

_publ_section_title
;
 Multifunctional molecular ferroelectric with Chiral feature, High Curie
 Temperature, Large Spontaneous Polarization and Photoluminescence:
 (C9H14N)2CdBr4
;
_journal_name_full 'Chemical Science'
_journal_paper_doi 10.1039/D1SC03964D
_journal_year 2021
_chemical_formula_moiety 'Br4 Cd, 2(C9 H14 N)'
_chemical_formula_sum 'C18 H28 Br4 Cd N2'
_chemical_formula_weight 704.46
_space_group_crystal_system monoclinic
_space_group_IT_number 4
_space_group_name_Hall 'P 2yb'
_space_group_name_H-M_alt 'P 1 21 1'
_atom_sites_solution_hydrogens mixed
_atom_sites_solution_primary direct
_audit_creation_date 2021-07-17
_audit_creation_method
;
Olex2 1.3
(compiled 2020.11.12 svn.r5f609507 for OlexSys, GUI svn.r6272)
;
_audit_update_record
;
2021-07-18 deposited with the CCDC.	2021-09-06 downloaded from the CCDC.
;
_cell_angle_alpha 90
_cell_angle_beta 97.514(4)
_cell_angle_gamma 90
_cell_formula_units_Z 2
_cell_length_a 11.2525(5)
_cell_length_b 7.9861(3)
_cell_length_c 13.9703(6)
_cell_measurement_reflns_used 5995
_cell_measurement_temperature 373.0
_cell_measurement_theta_max 24.7010
_cell_measurement_theta_min 2.1790
_cell_volume 1244.64(9)
_computing_cell_refinement 'CrysAlisPro 1.171.40.39a (Rigaku OD, 2019)'
_computing_data_collection 'CrysAlisPro 1.171.40.39a (Rigaku OD, 2019)'
_computing_data_reduction 'CrysAlisPro 1.171.40.39a (Rigaku OD, 2019)'
_computing_molecular_graphics 'Olex2 1.3 (Dolomanov et al., 2009)'
_computing_publication_material 'Olex2 1.3 (Dolomanov et al., 2009)'
_computing_structure_refinement 'SHELXL 2018/3 (Sheldrick, 2015)'
_computing_structure_solution 'SHELXS  (Sheldrick, 2008)'
_diffrn_ambient_environment air
_diffrn_ambient_temperature 373.0
_diffrn_detector 'CCD plate'
_diffrn_detector_area_resol_mean 10.0000
_diffrn_detector_type HyPix
_diffrn_measured_fraction_theta_full 0.999
_diffrn_measured_fraction_theta_max 0.999
_diffrn_measurement_details
;
List of Runs (angles in degrees, time in seconds):

  # Type    Start    End  Width  t~exp~   \w     \q     \k     \f   Frames
#--------------------------------------------------------------------------
  1  \w    -61.00  11.00   0.50    0.35    --    8.30 -57.00-120.00  144
  2  \w    -18.00  43.00   0.50    0.35    --    8.30 -99.00 150.00  122
  3  \w    -13.00  56.00   0.50    0.35    --    8.30  77.00-120.00  138
  4  \w     14.00  39.00   0.50    0.35    --    8.30 -99.00  30.00   50
  5  \w    -76.00 -46.00   0.50    0.35    --   -8.69 -57.00-180.00   60
  6  \w    -82.00   2.00   0.50    0.35    --   -8.69 -37.00  60.00  168
  7  \w    -82.00  -3.00   0.50    0.35    --   -8.69 -57.00 -30.00  158
;
_diffrn_measurement_device 'four-circle diffractometer'
_diffrn_measurement_device_type 'XtaLAB Synergy R, HyPix'
_diffrn_measurement_method '\w scans'
_diffrn_orient_matrix_type 'CrysAlisPro convention (1999,Acta A55,543-557)'
_diffrn_orient_matrix_UB_11 -0.0236765000
_diffrn_orient_matrix_UB_12 0.0549167000
_diffrn_orient_matrix_UB_13 -0.0376221000
_diffrn_orient_matrix_UB_21 -0.0130198000
_diffrn_orient_matrix_UB_22 -0.0694732000
_diffrn_orient_matrix_UB_23 -0.0312440000
_diffrn_orient_matrix_UB_31 -0.0575615000
_diffrn_orient_matrix_UB_32 -0.0068364000
_diffrn_orient_matrix_UB_33 0.0151656000
_diffrn_radiation_monochromator mirror
_diffrn_radiation_probe x-ray
_diffrn_radiation_type 'Mo K\a'
_diffrn_radiation_wavelength 0.71073
_diffrn_reflns_av_R_equivalents 0.0659
_diffrn_reflns_av_unetI/netI 0.0699
_diffrn_reflns_Laue_measured_fraction_full 0.999
_diffrn_reflns_Laue_measured_fraction_max 0.999
_diffrn_reflns_limit_h_max 14
_diffrn_reflns_limit_h_min -13
_diffrn_reflns_limit_k_max 10
_diffrn_reflns_limit_k_min -10
_diffrn_reflns_limit_l_max 17
_diffrn_reflns_limit_l_min -17
_diffrn_reflns_number 15582
_diffrn_reflns_point_group_measured_fraction_full 0.996
_diffrn_reflns_point_group_measured_fraction_max 0.996
_diffrn_reflns_theta_full 25.242
_diffrn_reflns_theta_max 26.499
_diffrn_reflns_theta_min 2.189
_diffrn_source 'micro-focus sealed X-ray tube'
_diffrn_source_type 'Mova (Mo) X-ray Source'
_diffrn_standards_number 0
_exptl_absorpt_coefficient_mu 7.302
_exptl_absorpt_correction_T_max 1.00000
_exptl_absorpt_correction_T_min 0.04427
_exptl_absorpt_correction_type multi-scan
_exptl_absorpt_process_details
;
CrysAlisPro 1.171.40.39a (Rigaku Oxford Diffraction, 2019)
Empirical absorption correction using spherical harmonics,
 implemented in SCALE3 ABSPACK scaling algorithm.
;
_exptl_crystal_colour 'metallic whiteish colourless'
_exptl_crystal_colour_lustre metallic
_exptl_crystal_colour_modifier whiteish
_exptl_crystal_colour_primary colourless
_exptl_crystal_density_diffrn 1.880
_exptl_crystal_description block
_exptl_crystal_F_000 676
_refine_diff_density_max 0.309
_refine_diff_density_min -0.343
_refine_diff_density_rms 0.060
_refine_ls_abs_structure_details
;
 Flack x determined using 1159 quotients [(I+)-(I-)]/[(I+)+(I-)]
 (Parsons, Flack and Wagner, Acta Cryst. B69 (2013) 249-259).
;
_refine_ls_abs_structure_Flack 0.025(13)
_refine_ls_extinction_coef 0.0139(10)
_refine_ls_extinction_expression Fc^*^=kFc[1+0.001xFc^2^\l^3^/sin(2\q)]^-1/4^
_refine_ls_extinction_method 'SHELXL-2018/3 (Sheldrick 2018)'
_refine_ls_goodness_of_fit_ref 1.006
_refine_ls_hydrogen_treatment constr
_refine_ls_matrix_type full
_refine_ls_number_parameters 398
_refine_ls_number_reflns 5135
_refine_ls_number_restraints 442
_refine_ls_restrained_S_all 0.981
_refine_ls_R_factor_all 0.0744
_refine_ls_R_factor_gt 0.0402
_refine_ls_shift/su_max 0.001
_refine_ls_shift/su_mean 0.000
_refine_ls_structure_factor_coef Fsqd
_refine_ls_weighting_details 'w=1/[\s^2^(Fo^2^)+(0.0242P)^2^] where P=(Fo^2^+2Fc^2^)/3'
_refine_ls_weighting_scheme calc
_refine_ls_wR_factor_gt 0.0765
_refine_ls_wR_factor_ref 0.0843
_reflns_Friedel_coverage 0.856
_reflns_Friedel_fraction_full 0.993
_reflns_Friedel_fraction_max 0.993
_reflns_number_gt 3337
_reflns_number_total 5135
_reflns_threshold_expression 'I > 2\s(I)'
_cod_data_source_file d1sc03964d2.cif
_cod_data_source_block 1-ITP
_cod_original_cell_volume 1244.64(10)
_cod_database_code 1564606
_shelx_shelxl_version_number 2018/3
_shelx_space_group_comment
;
The symmetry employed for this shelxl refinement is uniquely defined
by the following loop, which should always be used as a source of
symmetry information in preference to the above space-group names.
They are only intended as comments.
;
_reflns_odcompleteness_completeness 99.94
_reflns_odcompleteness_iscentric 1
_reflns_odcompleteness_theta 27.50
_olex2_refinement_description
;
1. Fixed Uiso
 At 1.2 times of:
  All C(H) groups, All C(H,H) groups, All N(H,H,H) groups
2. Restrained distances
 C16A-C17A \\sim C16B-C17B \\sim C16B-C15B \\sim C16A-C15A \\sim C17B-C18B
\\sim C17A-C18A
 with sigma of 0.01
3. Uiso/Uaniso restraints and constraints
N1A \\sim C17B \\sim C15B \\sim C10B \\sim C11B \\sim C14B \\sim C18A \\sim
C16A \\sim C13B \\sim C12B \\sim C15A \\sim C14A \\sim C13A \\sim C11A \\sim
C10A \\sim N1B \\sim C18B \\sim C17A \\sim C16B \\sim C12A: within 2A with
sigma of 0.01 and sigma for terminal atoms of 0.02 within 2A
Br4A \\sim Br4C \\sim Br4B \\sim Br3A \\sim Br3B \\sim Br3C \\sim Br1B \\sim
Br1A \\sim Br1C \\sim Br2C \\sim Br2B \\sim Br2A: within 2A with sigma of 0.01
and sigma for terminal atoms of 0.02 within 2A
Uanis(C15B) \\sim Ueq, Uanis(C10B) \\sim Ueq, Uanis(C11B) \\sim Ueq,
Uanis(C14B) \\sim Ueq, Uanis(C13B) \\sim Ueq, Uanis(C12B) \\sim Ueq: with sigma
of 0.01 and sigma for terminal atoms of 0.02
4. Others
 Fixed Sof: Cd1A(0.15) Br4A(0.15) Br3A(0.15) Br2C(0.15) Br1B(0.7) Br1A(0.15)
 Cd1B(0.7) Br4C(0.15) Cd1C(0.15) Br4B(0.7) Br1C(0.15) Br3B(0.7) Br3C(0.15)
 Br2B(0.7) Br2A(0.15) N1A(0.5) H1AA(0.5) H1AB(0.5) H1AC(0.5) C17B(0.5)
 H17C(0.5) H17D(0.5) C15B(0.5) C10B(0.5) H10B(0.5) C11B(0.5) H11B(0.5)
 C14B(0.5) H14B(0.5) C18A(0.5) H18A(0.5) H18B(0.5) C16A(0.5) H16A(0.5)
 H16B(0.5) C13B(0.5) H13B(0.5) C12B(0.5) H12B(0.5) C15A(0.5) C14A(0.5)
 H14A(0.5) C13A(0.5) H13A(0.5) C12A(0.5) H12A(0.5) C11A(0.5) H11A(0.5)
 C10A(0.5) H10A(0.5) N1B(0.5) H1BA(0.5) H1BB(0.5) H1BC(0.5) C18B(0.5) H18C(0.5)
 H18D(0.5) C17A(0.5) H17A(0.5) H17B(0.5) C16B(0.5) H16C(0.5) H16D(0.5)
5.a Riding coordinates:
 C16A(H16A,H16B)
5.b Secondary CH2 refined with riding coordinates:
 C8(H8A,H8B), C9(H9A,H9B), C7(H7A,H7B), C17B(H17C,H17D), C18A(H18A,H18B),
 C18B(H18C,H18D), C17A(H17A,H17B), C16B(H16C,H16D)
5.c Aromatic/amide H refined with riding coordinates:
 C1(H1), C5(H5), C2(H2), C3(H3), C4(H4), C10B(H10B), C11B(H11B), C14B(H14B),
 C13B(H13B), C12B(H12B), C14A(H14A), C13A(H13A), C12A(H12A), C11A(H11A),
 C10A(H10A)
5.d Fitted hexagon refined as free rotating group:
 C15A(C14A,C13A,C12A,C11A,C10A)
5.e Idealised Me refined as rotating group:
 N2(H2A,H2B,H2C), N1A(H1AA,H1AB,H1AC), N1B(H1BA,H1BB,H1BC)
;
_olex2_submission_special_instructions 'No special instructions were received'
_oxdiff_exptl_absorpt_empirical_details
;
Empirical correction (ABSPACK) includes:
- Absorption correction using spherical harmonics
- Frame scaling
;
_oxdiff_exptl_absorpt_empirical_full_max 8.294
_oxdiff_exptl_absorpt_empirical_full_min 0.513

loop_
_space_group_symop_operation_xyz
'x, y, z'
'-x, y+1/2, -z'

loop_
_atom_site_label
_atom_site_type_symbol
_atom_site_fract_x
_atom_site_fract_y
_atom_site_fract_z
_atom_site_U_iso_or_equiv
_atom_site_adp_type
_atom_site_occupancy
_atom_site_site_symmetry_order
_atom_site_calc_flag
_atom_site_refinement_flags_posn
_atom_site_refinement_flags_adp
_atom_site_refinement_flags_occupancy
_atom_site_disorder_assembly
_atom_site_disorder_group
Cd1A Cd 0.780(2) 0.822(5) 0.541(2) 0.071(8) Uani 0.15 1 d . . P A 1
Br4A Br 0.673(5) 1.115(7) 0.573(5) 0.085(8) Uani 0.15 1 d . U P A 1
Br3A Br 0.659(4) 0.602(6) 0.624(3) 0.070(6) Uani 0.15 1 d . U P A 1
Br2C Br 0.987(3) 0.826(4) 0.594(2) 0.081(6) Uani 0.15 1 d . U P B 3
Br1B Br 0.7209(9) 0.8042(15) 0.3476(6) 0.108(3) Uani 0.7 1 d . U P C 2
N2 N 0.4209(8) 0.9066(12) 0.6069(5) 0.091(3) Uani 1 1 d . . . . .
H2A H 0.402830 0.861735 0.548491 0.109 Uiso 1 1 calc R U . . .
H2B H 0.498961 0.894057 0.626355 0.109 Uiso 1 1 calc R U . . .
H2C H 0.402783 1.015087 0.604503 0.109 Uiso 1 1 calc R U . . .
C8 C 0.3962(8) 0.8591(18) 0.7771(6) 0.083(3) Uani 1 1 d . . . . .
H8A H 0.478087 0.819409 0.791557 0.100 Uiso 1 1 calc R U . . .
H8B H 0.397140 0.979380 0.786717 0.100 Uiso 1 1 calc R U . . .
C6 C 0.3599(8) 0.8236(13) 0.9505(6) 0.071(2) Uani 1 1 d . . . . .
C1 C 0.4661(9) 0.7647(15) 1.0006(8) 0.083(3) Uani 1 1 d . . . . .
H1 H 0.517679 0.701676 0.968112 0.100 Uiso 1 1 calc R U . . .
C9 C 0.3532(8) 0.8236(16) 0.6740(6) 0.089(3) Uani 1 1 d . . . . .
H9A H 0.356563 0.703703 0.663473 0.107 Uiso 1 1 calc R U . . .
H9B H 0.270026 0.857716 0.660300 0.107 Uiso 1 1 calc R U . . .
C5 C 0.2881(8) 0.9174(15) 1.0017(9) 0.090(3) Uani 1 1 d . . . . .
H5 H 0.216211 0.958359 0.969948 0.108 Uiso 1 1 calc R U . . .
C2 C 0.4964(9) 0.7972(16) 1.0965(8) 0.092(3) Uani 1 1 d . . . . .
H2 H 0.567352 0.754403 1.129064 0.111 Uiso 1 1 calc R U . . .
C3 C 0.4224(12) 0.8932(16) 1.1454(8) 0.093(3) Uani 1 1 d . . . . .
H3 H 0.443426 0.916915 1.210570 0.112 Uiso 1 1 calc R U . . .
C4 C 0.3180(11) 0.9531(16) 1.0973(10) 0.097(3) Uani 1 1 d . . . . .
H4 H 0.267259 1.018080 1.129483 0.117 Uiso 1 1 calc R U . . .
C7 C 0.3231(10) 0.781(2) 0.8465(8) 0.115(4) Uani 1 1 d . . . . .
H7A H 0.326367 0.660827 0.839217 0.138 Uiso 1 1 calc R U . . .
H7B H 0.240387 0.815473 0.829051 0.138 Uiso 1 1 calc R U . . .
Br1A Br 0.6749(15) 0.811(3) 0.3541(16) 0.070(4) Uani 0.15 1 d . U P A 1
Cd1B Cd 0.7694(8) 0.8561(7) 0.5300(5) 0.0620(18) Uani 0.7 1 d . . P C 2
Br4C Br 0.684(4) 1.156(6) 0.583(2) 0.072(6) Uani 0.15 1 d . U P B 3
Cd1C Cd 0.759(3) 0.886(5) 0.513(3) 0.074(7) Uani 0.15 1 d . . P B 3
Br4B Br 0.6824(8) 1.1336(17) 0.5838(8) 0.085(2) Uani 0.7 1 d . U P C 2
Br1C Br 0.738(3) 0.848(5) 0.339(2) 0.087(6) Uani 0.15 1 d . U P B 3
Br3B Br 0.6648(6) 0.6211(11) 0.6156(8) 0.082(2) Uani 0.7 1 d . U P C 2
Br3C Br 0.658(4) 0.648(6) 0.603(3) 0.075(7) Uani 0.15 1 d . U P B 3
Br2B Br 0.9983(11) 0.8334(18) 0.5857(7) 0.095(3) Uani 0.7 1 d . U P C 2
Br2A Br 1.006(5) 0.794(7) 0.572(3) 0.083(6) Uani 0.15 1 d . U P A 1
N1A N -0.051(3) 1.374(5) 0.647(3) 0.106(8) Uani 0.5 1 d . U P D 1
H1AA H -0.018192 1.308124 0.605865 0.127 Uiso 0.5 1 calc R U P D 1
H1AB H -0.004871 1.463004 0.660849 0.127 Uiso 0.5 1 calc R U P D 1
H1AC H -0.123362 1.406206 0.619808 0.127 Uiso 0.5 1 calc R U P D 1
C17B C -0.004(3) 1.355(4) 0.8063(18) 0.097(4) Uani 0.5 1 d D U P E 2
H17C H -0.079593 1.330677 0.830243 0.116 Uiso 0.5 1 calc R U P E 2
H17D H 0.009444 1.474661 0.809993 0.116 Uiso 0.5 1 calc R U P E 2
C15B C 0.117(2) 1.319(4) 0.9707(13) 0.084(3) Uani 0.5 1 d D U P E 2
C10B C 0.215(2) 1.411(4) 1.0099(17) 0.084(4) Uani 0.5 1 d . U P E 2
H10B H 0.270331 1.447303 0.970227 0.101 Uiso 0.5 1 calc R U P E 2
C11B C 0.234(2) 1.450(4) 1.1077(18) 0.085(4) Uani 0.5 1 d . U P E 2
H11B H 0.299494 1.513906 1.132785 0.102 Uiso 0.5 1 calc R U P E 2
C14B C 0.037(2) 1.267(4) 1.0304(17) 0.087(3) Uani 0.5 1 d . U P E 2
H14B H -0.030172 1.204172 1.006443 0.105 Uiso 0.5 1 calc R U P E 2
C18A C -0.061(2) 1.287(4) 0.7293(15) 0.101(5) Uani 0.5 1 d D U P D 1
H18A H -0.036539 1.171505 0.722670 0.121 Uiso 0.5 1 calc R U P D 1
H18B H -0.143951 1.287350 0.742226 0.121 Uiso 0.5 1 calc R U P D 1
C16A C 0.032(2) 1.240(3) 0.8906(13) 0.098(4) Uani 0.5 1 d D U P D 1
H16A H -0.038717 1.177731 0.901817 0.118 Uiso 0.5 1 d R U P D 1
H16B H 0.088073 1.162091 0.867477 0.118 Uiso 0.5 1 d R U P D 1
C13B C 0.057(2) 1.310(3) 1.1255(18) 0.087(4) Uani 0.5 1 d . U P E 2
H13B H 0.000460 1.278762 1.165179 0.105 Uiso 0.5 1 calc R U P E 2
C12B C 0.156(2) 1.396(3) 1.1655(17) 0.083(4) Uani 0.5 1 d . U P E 2
H12B H 0.169773 1.416019 1.231611 0.100 Uiso 0.5 1 calc R U P E 2
C15A C 0.0947(16) 1.313(3) 0.9835(9) 0.085(3) Uani 0.5 1 d DG U P D 1
C14A C 0.0446(14) 1.279(3) 1.0673(13) 0.085(4) Uani 0.5 1 d G U P D 1
H14A H -0.026871 1.219800 1.064099 0.102 Uiso 0.5 1 calc R U P D 1
C13A C 0.1015(17) 1.335(3) 1.1560(10) 0.086(4) Uani 0.5 1 d G U P D 1
H13A H 0.068047 1.312234 1.212086 0.103 Uiso 0.5 1 calc R U P D 1
C12A C 0.2084(17) 1.423(3) 1.1608(8) 0.087(4) Uani 0.5 1 d G U P D 1
H12A H 0.246438 1.460354 1.220134 0.104 Uiso 0.5 1 calc R U P D 1
C11A C 0.2584(15) 1.457(3) 1.0770(12) 0.086(4) Uani 0.5 1 d G U P D 1
H11A H 0.329914 1.516042 1.080194 0.103 Uiso 0.5 1 calc R U P D 1
C10A C 0.2015(16) 1.401(3) 0.9883(9) 0.086(4) Uani 0.5 1 d G U P D 1
H10A H 0.234998 1.423609 0.932206 0.103 Uiso 0.5 1 calc R U P D 1
N1B N -0.082(3) 1.413(5) 0.632(3) 0.097(7) Uani 0.5 1 d . U P E 2
H1BA H -0.101245 1.360032 0.575502 0.116 Uiso 0.5 1 calc R U P E 2
H1BB H -0.038139 1.502900 0.622315 0.116 Uiso 0.5 1 calc R U P E 2
H1BC H -0.147900 1.443314 0.655253 0.116 Uiso 0.5 1 calc R U P E 2
C18B C -0.008(2) 1.295(4) 0.7028(17) 0.098(5) Uani 0.5 1 d D U P E 2
H18C H -0.043462 1.183741 0.696974 0.118 Uiso 0.5 1 calc R U P E 2
H18D H 0.072665 1.287201 0.686593 0.118 Uiso 0.5 1 calc R U P E 2
C17A C 0.018(3) 1.371(4) 0.8111(19) 0.095(4) Uani 0.5 1 d D U P D 1
H17A H -0.019004 1.471803 0.832049 0.114 Uiso 0.5 1 calc R U P D 1
H17B H 0.095497 1.400047 0.791794 0.114 Uiso 0.5 1 calc R U P D 1
C16B C 0.0979(19) 1.262(3) 0.8659(12) 0.089(4) Uani 0.5 1 d D U P E 2
H16C H 0.171148 1.280283 0.837708 0.107 Uiso 0.5 1 calc R U P E 2
H16D H 0.080912 1.143142 0.863664 0.107 Uiso 0.5 1 calc R U P E 2

loop_
_atom_site_aniso_label
_atom_site_aniso_U_11
_atom_site_aniso_U_22
_atom_site_aniso_U_33
_atom_site_aniso_U_23
_atom_site_aniso_U_13
_atom_site_aniso_U_12
Cd1A 0.058(5) 0.059(14) 0.097(13) 0.029(6) 0.009(6) 0.019(5)
Br4A 0.116(13) 0.045(13) 0.084(14) 0.000(10) -0.026(11) -0.016(10)
Br3A 0.054(7) 0.086(17) 0.076(11) 0.018(10) 0.027(7) -0.005(9)
Br2C 0.074(9) 0.070(11) 0.106(11) 0.012(9) 0.044(7) -0.021(8)
Br1B 0.136(4) 0.117(5) 0.070(3) -0.003(2) 0.012(3) -0.016(4)
N2 0.113(6) 0.095(7) 0.064(5) 0.004(4) 0.002(4) -0.009(5)
C8 0.091(5) 0.084(7) 0.075(6) 0.001(6) 0.010(4) -0.014(7)
C6 0.076(5) 0.069(7) 0.070(5) 0.004(5) 0.013(4) -0.006(5)
C1 0.090(7) 0.072(7) 0.092(8) -0.007(5) 0.026(6) 0.012(6)
C9 0.096(6) 0.099(10) 0.074(6) -0.014(6) 0.012(5) -0.022(7)
C5 0.068(6) 0.093(9) 0.112(9) 0.019(6) 0.018(6) 0.002(5)
C2 0.095(6) 0.095(9) 0.085(7) 0.019(6) 0.000(6) 0.003(6)
C3 0.127(9) 0.076(8) 0.079(7) 0.003(6) 0.023(7) -0.023(7)
C4 0.094(8) 0.098(9) 0.107(10) -0.015(7) 0.041(7) -0.007(7)
C7 0.116(8) 0.144(12) 0.083(7) 0.007(7) 0.008(6) -0.029(8)
Br1A 0.082(8) 0.069(6) 0.054(6) 0.009(5) -0.004(6) -0.008(7)
Cd1B 0.082(3) 0.047(4) 0.054(2) 0.012(4) -0.0033(18) 0.005(3)
Br4C 0.106(13) 0.044(12) 0.052(7) 0.001(8) -0.040(8) -0.007(9)
Cd1C 0.090(6) 0.064(12) 0.062(10) 0.031(5) -0.008(6) 0.027(6)
Br4B 0.090(3) 0.052(4) 0.112(4) -0.003(3) 0.009(3) 0.005(3)
Br1C 0.100(11) 0.102(13) 0.052(6) 0.012(7) -0.016(7) 0.002(10)
Br3B 0.116(4) 0.051(3) 0.078(4) 0.012(3) 0.015(2) -0.007(2)
Br3C 0.060(8) 0.074(14) 0.091(12) 0.031(8) 0.004(8) 0.018(9)
Br2B 0.076(4) 0.141(7) 0.067(2) -0.003(3) 0.004(2) 0.007(4)
Br2A 0.056(8) 0.097(14) 0.095(16) 0.000(11) 0.012(10) 0.006(8)
N1A 0.112(17) 0.122(17) 0.080(13) 0.014(12) 0.002(13) 0.006(14)
C17B 0.103(9) 0.101(7) 0.080(6) -0.001(7) -0.012(6) 0.000(7)
C15B 0.086(6) 0.086(6) 0.077(5) 0.007(5) -0.001(5) -0.002(5)
C10B 0.085(6) 0.088(6) 0.079(6) 0.008(6) 0.008(6) -0.008(6)
C11B 0.085(6) 0.088(6) 0.080(7) 0.003(6) 0.003(6) -0.007(6)
C14B 0.090(6) 0.088(6) 0.081(6) 0.006(6) 0.001(6) -0.006(5)
C18A 0.105(10) 0.107(9) 0.084(8) 0.003(8) -0.014(7) 0.005(9)
C16A 0.104(7) 0.099(7) 0.086(6) 0.007(6) -0.010(6) -0.006(7)
C13B 0.088(6) 0.089(7) 0.084(7) 0.004(6) 0.007(6) -0.008(6)
C12B 0.082(7) 0.086(6) 0.080(6) 0.002(6) 0.005(6) -0.007(6)
C15A 0.088(6) 0.086(6) 0.077(6) 0.008(6) -0.001(5) -0.002(6)
C14A 0.087(6) 0.087(6) 0.077(7) 0.005(7) 0.000(7) -0.006(6)
C13A 0.089(7) 0.089(7) 0.079(6) 0.004(6) 0.003(6) -0.006(6)
C12A 0.089(7) 0.089(7) 0.080(7) 0.002(6) 0.001(7) -0.007(7)
C11A 0.085(7) 0.090(7) 0.080(7) 0.006(7) 0.004(6) -0.009(6)
C10A 0.088(7) 0.088(7) 0.079(7) 0.011(6) 0.003(6) -0.010(6)
N1B 0.083(13) 0.111(15) 0.090(13) 0.020(11) -0.013(10) 0.023(11)
C18B 0.099(10) 0.106(9) 0.083(8) 0.008(8) -0.011(7) 0.005(9)
C17A 0.101(9) 0.099(7) 0.079(6) -0.001(6) -0.009(6) 0.000(7)
C16B 0.090(7) 0.096(7) 0.079(7) 0.004(6) -0.004(6) -0.002(7)

loop_
_atom_type_symbol
_atom_type_description
_atom_type_scat_dispersion_real
_atom_type_scat_dispersion_imag
_atom_type_scat_source
C C 0.0033 0.0016 'International Tables Vol C Tables 4.2.6.8 and 6.1.1.4'
H H 0.0000 0.0000 'International Tables Vol C Tables 4.2.6.8 and 6.1.1.4'
Br Br -0.2901 2.4595 'International Tables Vol C Tables 4.2.6.8 and 6.1.1.4'
Cd Cd -0.8075 1.2024 'International Tables Vol C Tables 4.2.6.8 and 6.1.1.4'
N N 0.0061 0.0033 'International Tables Vol C Tables 4.2.6.8 and 6.1.1.4'

loop_
_geom_angle_atom_site_label_1
_geom_angle_atom_site_label_2
_geom_angle_atom_site_label_3
_geom_angle
_geom_angle_site_symmetry_1
_geom_angle_site_symmetry_3
_geom_angle_publ_flag
Br4A Cd1A Br1A 92.2(19) . . ?
Br3A Cd1A Br4A 104.3(19) . . ?
Br3A Cd1A Br1A 102.7(16) . . ?
Br2A Cd1A Br4A 120(2) . . ?
Br2A Cd1A Br3A 116(2) . . ?
Br2A Cd1A Br1A 117.2(14) . . ?
H2A N2 H2B 109.5 . . ?
H2A N2 H2C 109.5 . . ?
H2B N2 H2C 109.5 . . ?
C9 N2 H2A 109.5 . . ?
C9 N2 H2B 109.5 . . ?
C9 N2 H2C 109.5 . . ?
H8A C8 H8B 107.6 . . ?
C9 C8 H8A 108.6 . . ?
C9 C8 H8B 108.6 . . ?
C7 C8 H8A 108.6 . . ?
C7 C8 H8B 108.6 . . ?
C7 C8 C9 114.5(9) . . ?
C1 C6 C7 121.6(9) . . ?
C5 C6 C1 116.8(9) . . ?
C5 C6 C7 121.5(9) . . ?
C6 C1 H1 119.3 . . ?
C2 C1 C6 121.3(9) . . ?
C2 C1 H1 119.3 . . ?
N2 C9 C8 114.2(8) . . ?
N2 C9 H9A 108.7 . . ?
N2 C9 H9B 108.7 . . ?
C8 C9 H9A 108.7 . . ?
C8 C9 H9B 108.7 . . ?
H9A C9 H9B 107.6 . . ?
C6 C5 H5 118.7 . . ?
C4 C5 C6 122.6(9) . . ?
C4 C5 H5 118.7 . . ?
C1 C2 H2 119.9 . . ?
C1 C2 C3 120.2(10) . . ?
C3 C2 H2 119.9 . . ?
C2 C3 H3 120.3 . . ?
C4 C3 C2 119.3(11) . . ?
C4 C3 H3 120.3 . . ?
C5 C4 H4 120.1 . . ?
C3 C4 C5 119.7(10) . . ?
C3 C4 H4 120.1 . . ?
C8 C7 C6 115.7(9) . . ?
C8 C7 H7A 108.4 . . ?
C8 C7 H7B 108.4 . . ?
C6 C7 H7A 108.4 . . ?
C6 C7 H7B 108.4 . . ?
H7A C7 H7B 107.4 . . ?
Br1B Cd1B Br4B 112.9(5) . . ?
Br1B Cd1B Br3B 106.9(4) . . ?
Br1B Cd1B Br2B 111.1(5) . . ?
Br4B Cd1B Br3B 106.0(4) . . ?
Br4B Cd1B Br2B 111.9(5) . . ?
Br3B Cd1B Br2B 107.7(4) . . ?
Br4C Cd1C Br2C 109.6(17) . . ?
Br4C Cd1C Br3C 104(2) . . ?
Br1C Cd1C Br2C 111(2) . . ?
Br1C Cd1C Br4C 119.5(18) . . ?
Br1C Cd1C Br3C 113.3(18) . . ?
Br3C Cd1C Br2C 96.9(15) . . ?
H1AA N1A H1AB 109.5 . . ?
H1AA N1A H1AC 109.5 . . ?
H1AB N1A H1AC 109.5 . . ?
C18A N1A H1AA 109.5 . . ?
C18A N1A H1AB 109.5 . . ?
C18A N1A H1AC 109.5 . . ?
H17C C17B H17D 108.5 . . ?
C18B C17B H17C 110.3 . . ?
C18B C17B H17D 110.3 . . ?
C18B C17B C16B 107(2) . . ?
C16B C17B H17C 110.3 . . ?
C16B C17B H17D 110.3 . . ?
C10B C15B C16B 123(2) . . ?
C14B C15B C10B 118.5(19) . . ?
C14B C15B C16B 118(2) . . ?
C15B C10B H10B 119.4 . . ?
C15B C10B C11B 121(2) . . ?
C11B C10B H10B 119.4 . . ?
C10B C11B H11B 120.1 . . ?
C12B C11B C10B 120(2) . . ?
C12B C11B H11B 120.1 . . ?
C15B C14B H14B 120.7 . . ?
C13B C14B C15B 119(2) . . ?
C13B C14B H14B 120.7 . . ?
N1A C18A H18A 110.2 . . ?
N1A C18A H18B 110.2 . . ?
N1A C18A C17A 108(3) . . ?
H18A C18A H18B 108.5 . . ?
C17A C18A H18A 110.2 . . ?
C17A C18A H18B 110.2 . . ?
H16A C16A H16B 107.9 . . ?
C15A C16A H16A 111.0 . . ?
C15A C16A H16B 106.4 . . ?
C15A C16A C17A 110.9(19) . . ?
C17A C16A H16A 117.7 . . ?
C17A C16A H16B 102.0 . . ?
C14B C13B H13B 118.4 . . ?
C14B C13B C12B 123(2) . . ?
C12B C13B H13B 118.4 . . ?
C11B C12B C13B 119(2) . . ?
C11B C12B H12B 120.7 . . ?
C13B C12B H12B 120.7 . . ?
C14A C15A C16A 117.2(15) . . ?
C14A C15A C10A 120.0 . . ?
C10A C15A C16A 122.7(15) . . ?
C15A C14A H14A 120.0 . . ?
C15A C14A C13A 120.0 . . ?
C13A C14A H14A 120.0 . . ?
C14A C13A H13A 120.0 . . ?
C12A C13A C14A 120.0 . . ?
C12A C13A H13A 120.0 . . ?
C13A C12A H12A 120.0 . . ?
C13A C12A C11A 120.0 . . ?
C11A C12A H12A 120.0 . . ?
C12A C11A H11A 120.0 . . ?
C12A C11A C10A 120.0 . . ?
C10A C11A H11A 120.0 . . ?
C15A C10A H10A 120.0 . . ?
C11A C10A C15A 120.0 . . ?
C11A C10A H10A 120.0 . . ?
H1BA N1B H1BB 109.5 . . ?
H1BA N1B H1BC 109.5 . . ?
H1BB N1B H1BC 109.5 . . ?
C18B N1B H1BA 109.5 . . ?
C18B N1B H1BB 109.5 . . ?
C18B N1B H1BC 109.5 . . ?
C17B C18B N1B 112(3) . . ?
C17B C18B H18C 109.2 . . ?
C17B C18B H18D 109.2 . . ?
N1B C18B H18C 109.2 . . ?
N1B C18B H18D 109.2 . . ?
H18C C18B H18D 107.9 . . ?
C18A C17A C16A 104(2) . . ?
C18A C17A H17A 111.0 . . ?
C18A C17A H17B 111.0 . . ?
C16A C17A H17A 111.0 . . ?
C16A C17A H17B 111.0 . . ?
H17A C17A H17B 109.0 . . ?
C17B C16B C15B 112.5(19) . . ?
C17B C16B H16C 109.1 . . ?
C17B C16B H16D 109.1 . . ?
C15B C16B H16C 109.1 . . ?
C15B C16B H16D 109.1 . . ?
H16C C16B H16D 107.8 . . ?

loop_
_geom_bond_atom_site_label_1
_geom_bond_atom_site_label_2
_geom_bond_distance
_geom_bond_site_symmetry_2
_geom_bond_publ_flag
Cd1A Br4A 2.70(7) . ?
Cd1A Br3A 2.59(5) . ?
Cd1A Br1A 2.73(4) . ?
Cd1A Br2A 2.53(6) . ?
Br2C Cd1C 2.70(5) . ?
Br1B Cd1B 2.569(11) . ?
N2 H2A 0.8900 . ?
N2 H2B 0.8900 . ?
N2 H2C 0.8900 . ?
N2 C9 1.444(12) . ?
C8 H8A 0.9700 . ?
C8 H8B 0.9700 . ?
C8 C9 1.486(12) . ?
C8 C7 1.486(14) . ?
C6 C1 1.385(13) . ?
C6 C5 1.369(14) . ?
C6 C7 1.497(14) . ?
C1 H1 0.9300 . ?
C1 C2 1.365(14) . ?
C9 H9A 0.9700 . ?
C9 H9B 0.9700 . ?
C5 H5 0.9300 . ?
C5 C4 1.365(15) . ?
C2 H2 0.9300 . ?
C2 C3 1.378(16) . ?
C3 H3 0.9300 . ?
C3 C4 1.361(16) . ?
C4 H4 0.9300 . ?
C7 H7A 0.9700 . ?
C7 H7B 0.9700 . ?
Cd1B Br4B 2.574(15) . ?
Cd1B Br3B 2.589(14) . ?
Cd1B Br2B 2.598(16) . ?
Br4C Cd1C 2.55(6) . ?
Cd1C Br1C 2.43(5) . ?
Cd1C Br3C 2.62(6) . ?
N1A H1AA 0.8900 . ?
N1A H1AB 0.8900 . ?
N1A H1AC 0.8900 . ?
N1A C18A 1.36(4) . ?
C17B H17C 0.9700 . ?
C17B H17D 0.9700 . ?
C17B C18B 1.518(16) . ?
C17B C16B 1.520(16) . ?
C15B C10B 1.38(3) . ?
C15B C14B 1.37(3) . ?
C15B C16B 1.521(15) . ?
C10B H10B 0.9300 . ?
C10B C11B 1.39(3) . ?
C11B H11B 0.9300 . ?
C11B C12B 1.33(3) . ?
C14B H14B 0.9300 . ?
C14B C13B 1.36(3) . ?
C18A H18A 0.9700 . ?
C18A H18B 0.9700 . ?
C18A C17A 1.516(16) . ?
C16A H16A 0.9703 . ?
C16A H16B 0.9700 . ?
C16A C15A 1.509(15) . ?
C16A C17A 1.518(16) . ?
C13B H13B 0.9300 . ?
C13B C12B 1.37(3) . ?
C12B H12B 0.9300 . ?
C15A C14A 1.3900 . ?
C15A C10A 1.3900 . ?
C14A H14A 0.9300 . ?
C14A C13A 1.3900 . ?
C13A H13A 0.9300 . ?
C13A C12A 1.3900 . ?
C12A H12A 0.9300 . ?
C12A C11A 1.3900 . ?
C11A H11A 0.9300 . ?
C11A C10A 1.3900 . ?
C10A H10A 0.9300 . ?
N1B H1BA 0.8900 . ?
N1B H1BB 0.8900 . ?
N1B H1BC 0.8900 . ?
N1B C18B 1.53(4) . ?
C18B H18C 0.9700 . ?
C18B H18D 0.9700 . ?
C17A H17A 0.9700 . ?
C17A H17B 0.9700 . ?
C16B H16C 0.9700 . ?
C16B H16D 0.9700 . ?

loop_
_geom_torsion_atom_site_label_1
_geom_torsion_atom_site_label_2
_geom_torsion_atom_site_label_3
_geom_torsion_atom_site_label_4
_geom_torsion
_geom_torsion_site_symmetry_1
_geom_torsion_site_symmetry_2
_geom_torsion_site_symmetry_3
_geom_torsion_site_symmetry_4
_geom_torsion_publ_flag
C6 C1 C2 C3 -1.4(16) . . . . ?
C6 C5 C4 C3 -0.6(17) . . . . ?
C1 C6 C5 C4 0.1(15) . . . . ?
C1 C6 C7 C8 -69.3(16) . . . . ?
C1 C2 C3 C4 0.9(17) . . . . ?
C9 C8 C7 C6 -176.4(10) . . . . ?
C5 C6 C1 C2 0.8(15) . . . . ?
C5 C6 C7 C8 113.0(12) . . . . ?
C2 C3 C4 C5 0.0(17) . . . . ?
C7 C8 C9 N2 176.9(11) . . . . ?
C7 C6 C1 C2 -177.0(10) . . . . ?
C7 C6 C5 C4 178.0(11) . . . . ?
N1A C18A C17A C16A -163(3) . . . . ?
C15B C10B C11B C12B 1(4) . . . . ?
C15B C14B C13B C12B -3(4) . . . . ?
C10B C15B C14B C13B 1(3) . . . . ?
C10B C15B C16B C17B -110(3) . . . . ?
C10B C11B C12B C13B -3(4) . . . . ?
C14B C15B C10B C11B 0(3) . . . . ?
C14B C15B C16B C17B 75(3) . . . . ?
C14B C13B C12B C11B 4(4) . . . . ?
C16A C15A C14A C13A 176(2) . . . . ?
C16A C15A C10A C11A -176(2) . . . . ?
C15A C16A C17A C18A -172(2) . . . . ?
C15A C14A C13A C12A 0.0 . . . . ?
C14A C15A C10A C11A 0.0 . . . . ?
C14A C13A C12A C11A 0.0 . . . . ?
C13A C12A C11A C10A 0.0 . . . . ?
C12A C11A C10A C15A 0.0 . . . . ?
C10A C15A C14A C13A 0.0 . . . . ?
C18B C17B C16B C15B 176(2) . . . . ?
C17A C16A C15A C14A 133(2) . . . . ?
C17A C16A C15A C10A -50(3) . . . . ?
C16B C17B C18B N1B -163(3) . . . . ?
C16B C15B C10B C11B -175(3) . . . . ?
C16B C15B C14B C13B 176(2) . . . . ?
